data_7207576
loop_
_publ_author_name
'Xiao, Dongrong'
'Chen, Haiyan'
'Sun, Dianzhen'
'He, Jianghong'
'Yan, Shiwei'
'Yang, Juan'
'Wang, Xin'
'Yuan, Ruo'
'Wang, Enbo'

_publ_section_title
;
 Guest-induced expanding and shrinking porous modulation based on
 interdigitated metal--organic frameworks constructed by
 4,4&#x2032;-sulfonyldibenzoate and barium ions
;
_journal_issue 8
_journal_name_full CrystEngComm
_journal_page_first 2849
_journal_paper_doi 10.1039/c2ce06428f
_journal_volume 14
_journal_year 2012
_chemical_formula_sum 'C17 H21 Ba O11 S'
_chemical_formula_weight 570.74
_chemical_name_systematic
;
?
;
_space_group_IT_number 2
_symmetry_cell_setting triclinic
_symmetry_space_group_name_Hall '-P 1'
_symmetry_space_group_name_H-M 'P -1'
_atom_sites_solution_hydrogens geom
_atom_sites_solution_primary direct
_atom_sites_solution_secondary difmap
_audit_creation_method SHELXL-97
_cell_angle_alpha 77.467(2)
_cell_angle_beta 86.230(2)
_cell_angle_gamma 84.291(2)
_cell_formula_units_Z 2
_cell_length_a 6.3038(3)
_cell_length_b 12.8616(7)
_cell_length_c 13.8616(8)
_cell_measurement_reflns_used 13719
_cell_measurement_temperature 296(2)
_cell_measurement_theta_max 27.55
_cell_measurement_theta_min 1.51
_cell_volume 1090.51(10)
_computing_cell_refinement 'SMART (Bruker, 2001)'
_computing_data_collection 'SMART (Bruker, 2001)'
_computing_data_reduction 'SAINT (Bruker, 2001)'
_computing_molecular_graphics 'SHELXTL-PLUS (Sheldrick, 1990)'
_computing_publication_material 'SHELXL-97 (Sheldrick, 1997)'
_computing_structure_refinement 'SHELXL-97 (Sheldrick, 1997)'
_computing_structure_solution 'SHELXS-97 (Sheldrick, 1990)'
_diffrn_ambient_temperature 296(2)
_diffrn_measured_fraction_theta_full 0.981
_diffrn_measured_fraction_theta_max 0.981
_diffrn_measurement_device_type 'Bruker APEX CCD area-detector'
_diffrn_measurement_method 'phi and omega scans'
_diffrn_radiation_monochromator graphite
_diffrn_radiation_source 'fine-focus sealed tube'
_diffrn_radiation_type MoK\a
_diffrn_radiation_wavelength 0.71073
_diffrn_reflns_av_R_equivalents 0.0356
_diffrn_reflns_av_sigmaI/netI 0.0390
_diffrn_reflns_limit_h_max 8
_diffrn_reflns_limit_h_min -7
_diffrn_reflns_limit_k_max 16
_diffrn_reflns_limit_k_min -14
_diffrn_reflns_limit_l_max 17
_diffrn_reflns_limit_l_min -17
_diffrn_reflns_number 13719
_diffrn_reflns_theta_full 27.55
_diffrn_reflns_theta_max 27.55
_diffrn_reflns_theta_min 1.51
_exptl_absorpt_coefficient_mu 1.971
_exptl_absorpt_correction_T_max 0.5624
_exptl_absorpt_correction_T_min 0.4451
_exptl_absorpt_correction_type multi-scan
_exptl_absorpt_process_details 'SADABS(Sheldrick, 1996)'
_exptl_crystal_colour clourless
_exptl_crystal_density_diffrn 1.738
_exptl_crystal_density_method 'not measured'
_exptl_crystal_description block
_exptl_crystal_F_000 566
_exptl_crystal_size_max 0.49
_exptl_crystal_size_mid 0.41
_exptl_crystal_size_min 0.33
_refine_diff_density_max 2.142
_refine_diff_density_min -3.119
_refine_diff_density_rms 0.196
_refine_ls_extinction_coef 0.041(3)
_refine_ls_extinction_expression Fc^*^=kFc[1+0.001xFc^2^\l^3^/sin(2\q)]^-1/4^
_refine_ls_extinction_method SHELXL
_refine_ls_goodness_of_fit_ref 1.003
_refine_ls_hydrogen_treatment mixed
_refine_ls_matrix_type full
_refine_ls_number_parameters 305
_refine_ls_number_reflns 4950
_refine_ls_number_restraints 33
_refine_ls_restrained_S_all 1.010
_refine_ls_R_factor_all 0.0406
_refine_ls_R_factor_gt 0.0395
_refine_ls_shift/su_max 0.001
_refine_ls_shift/su_mean 0.000
_refine_ls_structure_factor_coef Fsqd
_refine_ls_weighting_details 'calc w=1/[\s^2^(Fo^2^)+(0.0990P)^2^+0.0000P] where P=(Fo^2^+2Fc^2^)/3'
_refine_ls_weighting_scheme calc
_refine_ls_wR_factor_gt 0.1126
_refine_ls_wR_factor_ref 0.1140
_reflns_number_gt 4765
_reflns_number_total 4950
_reflns_threshold_expression >2sigma(I)
_cod_data_source_file c2ce06428f.txt
_cod_data_source_block c20b
_cod_depositor_comments
;
The following automatic conversions were performed:

'_symmetry_cell_setting' value 'Triclinic' changed to 'triclinic'
according to /home/saulius/struct/CIF-dictionaries/cif_core.dic
dictionary named 'cif_core.dic' version 2.4.1 from 2010-06-29.

Automatic conversion script
Id: cif_fix_values 1715 2011-07-08 13:25:40Z adriana 
;
_cod_original_sg_symbol_H-M P-1
_cod_database_code 7207576

loop_
_symmetry_equiv_pos_as_xyz
'x, y, z'
'-x, -y, -z'

loop_
_atom_site_label
_atom_site_type_symbol
_atom_site_fract_x
_atom_site_fract_y
_atom_site_fract_z
_atom_site_U_iso_or_equiv
_atom_site_adp_type
_atom_site_occupancy
_atom_site_symmetry_multiplicity
_atom_site_calc_flag
_atom_site_refinement_flags
Ba1 Ba -0.25703(2) -0.520301(12) -0.367613(10) 0.01826(12) Uani 1 1 d .
S1 S -0.58197(12) -0.32471(6) -0.18813(5) 0.02192(18) Uani 1 1 d .
C1 C -0.7652(6) -0.1215(3) -0.2317(3) 0.0402(9) Uani 1 1 d .
H1A H -0.8798 -0.1477 -0.1911 0.048 Uiso 1 1 calc R
C2 C -0.7756(7) -0.0162(3) -0.2806(3) 0.0423(10) Uani 1 1 d .
H2A H -0.8981 0.0287 -0.2736 0.051 Uiso 1 1 calc R
C3 C -0.6035(6) 0.0235(3) -0.3407(3) 0.0292(7) Uani 1 1 d .
C4 C -0.4215(6) -0.0437(3) -0.3500(4) 0.0443(10) Uani 1 1 d .
H4A H -0.3046 -0.0172 -0.3886 0.053 Uiso 1 1 calc R
C5 C -0.4124(6) -0.1500(3) -0.3026(3) 0.0435(10) Uani 1 1 d .
H5A H -0.2915 -0.1955 -0.3106 0.052 Uiso 1 1 calc R
C6 C -0.5846(5) -0.1881(3) -0.2429(2) 0.0242(6) Uani 1 1 d .
C7 C -0.4771(5) -0.3420(3) -0.0707(2) 0.0224(6) Uani 1 1 d .
C8 C -0.2650(5) -0.3804(3) -0.0578(3) 0.0303(7) Uani 1 1 d .
H8A H -0.1775 -0.3945 -0.1110 0.036 Uiso 1 1 calc R
C9 C -0.1859(5) -0.3973(3) 0.0356(3) 0.0290(7) Uani 1 1 d .
H9A H -0.0432 -0.4213 0.0451 0.035 Uiso 1 1 calc R
C10 C -0.3187(5) -0.3786(3) 0.1156(2) 0.0225(6) Uani 1 1 d .
C11 C -0.5289(5) -0.3380(3) 0.1006(2) 0.0305(7) Uani 1 1 d .
H11A H -0.6162 -0.3233 0.1537 0.037 Uiso 1 1 calc R
C12 C -0.6102(5) -0.3192(3) 0.0070(3) 0.0302(7) Uani 1 1 d .
H12A H -0.7510 -0.2918 -0.0033 0.036 Uiso 1 1 calc R
C13 C -0.6194(6) 0.1377(3) -0.3975(3) 0.0319(7) Uani 1 1 d .
C14 C -0.2303(5) -0.4057(3) 0.2178(2) 0.0243(6) Uani 1 1 d .
C15 C -0.999(2) 0.0945(9) -0.0620(8) 0.127(3) Uani 1 1 d U
H15A H -0.9958 0.1612 -0.1043 0.152 Uiso 1 1 calc R
C16 C -1.159(2) 0.0389(11) -0.0685(10) 0.137(4) Uani 1 1 d U
H16A H -1.2649 0.0638 -0.1138 0.164 Uiso 1 1 calc R
C17 C -1.161(2) -0.0631(12) -0.0009(11) 0.147(4) Uani 1 1 d U
H17A H -1.2699 -0.1068 -0.0005 0.176 Uiso 1 1 calc R
OW1 O -0.1972(5) -0.7460(2) -0.3076(2) 0.0411(6) Uani 1 1 d D
HW1A H -0.287(5) -0.779(3) -0.329(4) 0.050 Uiso 1 1 d D
HW1B H -0.075(3) -0.772(4) -0.323(4) 0.061 Uiso 1 1 d D
O1 O -0.4525(4) 0.1777(2) -0.4334(2) 0.0425(7) Uani 1 1 d .
OW2 O 0.1405(3) -0.59716(18) -0.44697(16) 0.0230(4) Uani 1 1 d D
HW2A H 0.145(6) -0.6622(11) -0.448(3) 0.028 Uiso 1 1 d D
HW2B H 0.174(7) -0.591(3) -0.3912(15) 0.034 Uiso 1 1 d D
O2 O -0.8047(4) 0.1855(2) -0.4060(2) 0.0430(7) Uani 1 1 d .
O3 O -0.0344(4) -0.4243(2) 0.22340(19) 0.0353(6) Uani 1 1 d .
OW3 O 0.0188(4) -0.3570(2) -0.3607(2) 0.0356(6) Uani 1 1 d D
HW3A H 0.037(8) -0.2931(16) -0.387(3) 0.059(17) Uiso 1 1 d D
HW3B H 0.077(7) -0.372(3) -0.3054(18) 0.047(14) Uiso 1 1 d D
O4 O -0.3639(4) -0.4089(2) 0.28911(17) 0.0315(5) Uani 1 1 d .
OW4 O -0.3976(4) -0.61105(18) -0.52411(18) 0.0262(5) Uani 1 1 d D
HW4A H -0.290(4) -0.612(3) -0.564(2) 0.032 Uiso 1 1 d D
HW4B H -0.424(6) -0.6736(13) -0.498(3) 0.034 Uiso 1 1 d D
OW5 O 0.0595(6) -0.1477(3) -0.4518(3) 0.0563(8) Uani 1 1 d D
HW5A H -0.007(7) -0.168(5) -0.494(3) 0.067 Uiso 1 1 d D
HW5B H 0.190(3) -0.150(5) -0.470(4) 0.083 Uiso 1 1 d D
O5 O -0.4343(4) -0.38163(19) -0.24666(18) 0.0321(5) Uani 1 1 d .
O6 O -0.8014(4) -0.3511(2) -0.1744(2) 0.0320(6) Uani 1 1 d .

loop_
_atom_site_aniso_label
_atom_site_aniso_U_11
_atom_site_aniso_U_22
_atom_site_aniso_U_33
_atom_site_aniso_U_23
_atom_site_aniso_U_13
_atom_site_aniso_U_12
Ba1 0.01597(15) 0.02212(16) 0.01538(16) -0.00286(9) 0.00390(8) -0.00078(8)
S1 0.0275(4) 0.0213(4) 0.0159(4) -0.0028(3) 0.0018(3) -0.0017(3)
C1 0.0342(18) 0.0312(19) 0.046(2) 0.0040(16) 0.0163(17) 0.0030(15)
C2 0.0372(19) 0.0251(17) 0.055(3) 0.0021(16) 0.0168(18) 0.0084(15)
C3 0.0298(16) 0.0222(15) 0.0334(18) -0.0021(13) 0.0004(14) -0.0013(13)
C4 0.0315(18) 0.0289(19) 0.061(3) 0.0088(17) 0.0179(18) 0.0009(15)
C5 0.0302(17) 0.0289(18) 0.059(3) 0.0067(17) 0.0194(18) 0.0079(15)
C6 0.0280(15) 0.0214(14) 0.0208(15) -0.0008(12) 0.0017(12) -0.0003(12)
C7 0.0259(15) 0.0232(15) 0.0162(15) -0.0018(11) 0.0016(12) -0.0006(12)
C8 0.0238(15) 0.0429(19) 0.0215(16) -0.0058(14) 0.0054(12) 0.0037(14)
C9 0.0216(14) 0.0369(18) 0.0257(17) -0.0040(14) 0.0025(13) 0.0027(13)
C10 0.0234(15) 0.0275(16) 0.0146(14) -0.0009(12) -0.0005(12) -0.0005(12)
C11 0.0272(15) 0.0431(19) 0.0191(15) -0.0067(14) 0.0059(13) 0.0018(14)
C12 0.0223(15) 0.045(2) 0.0202(16) -0.0041(14) -0.0003(12) 0.0072(14)
C13 0.0357(18) 0.0203(15) 0.038(2) -0.0038(14) -0.0008(15) -0.0013(13)
C14 0.0239(14) 0.0285(16) 0.0188(15) -0.0011(12) 0.0028(12) -0.0054(12)
C15 0.157(7) 0.114(6) 0.094(6) -0.020(5) 0.038(6) 0.027(6)
C16 0.135(7) 0.142(8) 0.128(7) -0.039(6) 0.014(6) 0.027(6)
C17 0.144(7) 0.157(8) 0.146(8) -0.056(7) 0.027(7) -0.018(7)
OW1 0.0341(13) 0.0363(15) 0.0504(18) -0.0057(13) 0.0029(13) -0.0020(12)
O1 0.0383(14) 0.0277(13) 0.0567(19) 0.0018(12) 0.0071(13) -0.0096(11)
OW2 0.0247(10) 0.0238(11) 0.0191(11) -0.0038(8) 0.0026(8) 0.0001(9)
O2 0.0373(14) 0.0242(13) 0.063(2) -0.0013(12) -0.0026(13) 0.0025(11)
O3 0.0217(12) 0.0576(19) 0.0237(13) -0.0033(12) -0.0029(10) 0.0010(11)
OW3 0.0341(13) 0.0440(16) 0.0303(14) -0.0095(12) 0.0011(11) -0.0091(12)
O4 0.0250(11) 0.0482(15) 0.0183(11) 0.0008(10) 0.0035(9) -0.0083(10)
OW4 0.0271(11) 0.0230(11) 0.0264(12) -0.0034(9) 0.0061(9) -0.0004(9)
OW5 0.0550(19) 0.060(2) 0.054(2) -0.0113(17) -0.0004(16) -0.0036(17)
O5 0.0463(14) 0.0268(12) 0.0225(12) -0.0083(9) 0.0027(10) 0.0051(11)
O6 0.0312(13) 0.0358(14) 0.0283(13) -0.0022(11) -0.0004(11) -0.0105(11)

loop_
_atom_type_symbol
_atom_type_description
_atom_type_scat_dispersion_real
_atom_type_scat_dispersion_imag
_atom_type_scat_source
C C 0.0033 0.0016 'International Tables Vol C Tables 4.2.6.8 and 6.1.1.4'
H H 0.0000 0.0000 'International Tables Vol C Tables 4.2.6.8 and 6.1.1.4'
O O 0.0106 0.0060 'International Tables Vol C Tables 4.2.6.8 and 6.1.1.4'
S S 0.1246 0.1234 'International Tables Vol C Tables 4.2.6.8 and 6.1.1.4'
Ba Ba -0.3244 2.2819 'International Tables Vol C Tables 4.2.6.8 and 6.1.1.4'

loop_
_geom_angle_atom_site_label_1
_geom_angle_atom_site_label_2
_geom_angle_atom_site_label_3
_geom_angle
_geom_angle_site_symmetry_1
_geom_angle_site_symmetry_3
O4 Ba1 O3 108.09(7) 2_445 2_545
O4 Ba1 OW2 131.81(7) 2_445 2_544
O3 Ba1 OW2 120.03(7) 2_545 2_544
O4 Ba1 O5 72.50(8) 2_445 .
O3 Ba1 O5 82.51(8) 2_545 .
OW2 Ba1 O5 109.84(7) 2_544 .
O4 Ba1 OW1 72.25(8) 2_445 .
O3 Ba1 OW1 70.17(9) 2_545 .
OW2 Ba1 OW1 125.16(8) 2_544 .
O5 Ba1 OW1 124.99(8) . .
O4 Ba1 OW2 140.27(7) 2_445 .
O3 Ba1 OW2 69.77(7) 2_545 .
OW2 Ba1 OW2 66.15(8) 2_544 .
O5 Ba1 OW2 141.84(7) . .
OW1 Ba1 OW2 69.95(7) . .
O4 Ba1 OW3 140.50(8) 2_445 .
O3 Ba1 OW3 65.33(8) 2_545 .
OW2 Ba1 OW3 66.48(7) 2_544 .
O5 Ba1 OW3 68.04(8) . .
OW1 Ba1 OW3 131.15(8) . .
OW2 Ba1 OW3 76.59(7) . .
O4 Ba1 OW4 78.24(7) 2_445 .
O3 Ba1 OW4 137.32(8) 2_545 .
OW2 Ba1 OW4 68.68(7) 2_544 .
O5 Ba1 OW4 136.98(7) . .
OW1 Ba1 OW4 72.19(8) . .
OW2 Ba1 OW4 79.05(6) . .
OW3 Ba1 OW4 134.53(7) . .
O4 Ba1 OW4 70.75(7) 2_445 2_444
O3 Ba1 OW4 155.67(8) 2_545 2_444
OW2 Ba1 OW4 64.55(6) 2_544 2_444
O5 Ba1 OW4 73.93(7) . 2_444
OW1 Ba1 OW4 129.03(8) . 2_444
OW2 Ba1 OW4 127.34(6) . 2_444
OW3 Ba1 OW4 99.49(8) . 2_444
OW4 Ba1 OW4 66.95(7) . 2_444
O4 Ba1 Ba1 149.03(5) 2_445 2_544
O3 Ba1 Ba1 94.96(5) 2_545 2_544
OW2 Ba1 Ba1 33.51(5) 2_544 2_544
O5 Ba1 Ba1 132.43(5) . 2_544
OW1 Ba1 Ba1 97.62(6) . 2_544
OW2 Ba1 Ba1 32.64(4) . 2_544
OW3 Ba1 Ba1 67.95(5) . 2_544
OW4 Ba1 Ba1 70.79(5) . 2_544
OW4 Ba1 Ba1 96.48(5) 2_444 2_544
O4 Ba1 HW2B 141.5(7) 2_445 .
O3 Ba1 HW2B 53.1(3) 2_545 .
OW2 Ba1 HW2B 77.2(6) 2_544 .
O5 Ba1 HW2B 127.3(3) . .
OW1 Ba1 HW2B 69.6(7) . .
OW2 Ba1 HW2B 17.0(2) . .
OW3 Ba1 HW2B 68.2(6) . .
OW4 Ba1 HW2B 95.1(3) . .
OW4 Ba1 HW2B 141.4(5) 2_444 .
Ba1 Ba1 HW2B 44.9(5) 2_544 .
O5 S1 O6 118.89(16) . .
O5 S1 C6 107.36(15) . .
O6 S1 C6 107.45(16) . .
O5 S1 C7 107.56(15) . .
O6 S1 C7 108.06(15) . .
C6 S1 C7 106.96(15) . .
C6 C1 C2 119.8(3) . .
C6 C1 H1A 120.1 . .
C2 C1 H1A 120.1 . .
C1 C2 C3 120.3(4) . .
C1 C2 H2A 119.9 . .
C3 C2 H2A 119.9 . .
C4 C3 C2 119.4(3) . .
C4 C3 C13 120.6(3) . .
C2 C3 C13 120.0(3) . .
C5 C4 C3 120.4(3) . .
C5 C4 H4A 119.8 . .
C3 C4 H4A 119.8 . .
C4 C5 C6 119.4(3) . .
C4 C5 H5A 120.3 . .
C6 C5 H5A 120.3 . .
C1 C6 C5 120.6(3) . .
C1 C6 S1 119.3(3) . .
C5 C6 S1 119.9(3) . .
C12 C7 C8 121.8(3) . .
C12 C7 S1 119.0(3) . .
C8 C7 S1 119.2(2) . .
C9 C8 C7 118.8(3) . .
C9 C8 H8A 120.6 . .
C7 C8 H8A 120.6 . .
C8 C9 C10 120.5(3) . .
C8 C9 H9A 119.8 . .
C10 C9 H9A 119.8 . .
C11 C10 C9 119.7(3) . .
C11 C10 C14 121.5(3) . .
C9 C10 C14 118.8(3) . .
C10 C11 C12 120.5(3) . .
C10 C11 H11A 119.7 . .
C12 C11 H11A 119.7 . .
C7 C12 C11 118.6(3) . .
C7 C12 H12A 120.7 . .
C11 C12 H12A 120.7 . .
O1 C13 O2 124.8(3) . .
O1 C13 C3 118.5(3) . .
O2 C13 C3 116.7(3) . .
O3 C14 O4 126.1(3) . .
O3 C14 C10 117.5(3) . .
O4 C14 C10 116.4(3) . .
C16 C15 C17 125.6(12) . 2_355
C16 C15 H15A 117.2 . .
C17 C15 H15A 117.2 2_355 .
C15 C16 C17 115.5(13) . .
C15 C16 H16A 122.2 . .
C17 C16 H16A 122.2 . .
C15 C17 C16 118.9(12) 2_355 .
C15 C17 H17A 120.5 2_355 .
C16 C17 H17A 120.5 . .
Ba1 OW1 HW1A 114(3) . .
Ba1 OW1 HW1B 114(3) . .
HW1A OW1 HW1B 107.2(17) . .
Ba1 OW2 Ba1 113.85(8) 2_544 .
Ba1 OW2 HW2A 110(2) 2_544 .
Ba1 OW2 HW2A 113(3) . .
Ba1 OW2 HW2B 129(3) 2_544 .
Ba1 OW2 HW2B 79(3) . .
HW2A OW2 HW2B 109.0(17) . .
C14 O3 Ba1 138.1(2) . 2_545
Ba1 OW3 HW3A 141(3) . .
Ba1 OW3 HW3B 108(3) . .
HW3A OW3 HW3B 108.3(17) . .
C14 O4 Ba1 145.1(2) . 2_445
Ba1 OW4 Ba1 113.05(7) . 2_444
Ba1 OW4 HW4A 104(3) . .
Ba1 OW4 HW4A 108(3) 2_444 .
Ba1 OW4 HW4B 107(3) . .
Ba1 OW4 HW4B 115(3) 2_444 .
HW4A OW4 HW4B 109.8(17) . .
HW5A OW5 HW5B 108.1(18) . .
S1 O5 Ba1 162.96(16) . .

loop_
_geom_bond_atom_site_label_1
_geom_bond_atom_site_label_2
_geom_bond_distance
_geom_bond_site_symmetry_2
Ba1 O4 2.717(2) 2_445
Ba1 O3 2.736(2) 2_545
Ba1 OW2 2.777(2) 2_544
Ba1 O5 2.810(2) .
Ba1 OW1 2.834(3) .
Ba1 OW2 2.843(2) .
Ba1 OW3 2.878(3) .
Ba1 OW4 2.900(2) .
Ba1 OW4 2.906(2) 2_444
Ba1 Ba1 4.7101(3) 2_544
Ba1 HW2B 2.80(4) .
S1 O5 1.443(2) .
S1 O6 1.448(3) .
S1 C6 1.755(3) .
S1 C7 1.758(3) .
C1 C6 1.376(5) .
C1 C2 1.374(5) .
C1 H1A 0.9300 .
C2 C3 1.392(5) .
C2 H2A 0.9300 .
C3 C4 1.383(5) .
C3 C13 1.505(5) .
C4 C5 1.379(5) .
C4 H4A 0.9300 .
C5 C6 1.384(5) .
C5 H5A 0.9300 .
C7 C12 1.386(4) .
C7 C8 1.388(5) .
C8 C9 1.383(5) .
C8 H8A 0.9300 .
C9 C10 1.394(5) .
C9 H9A 0.9300 .
C10 C11 1.386(5) .
C10 C14 1.513(4) .
C11 C12 1.390(5) .
C11 H11A 0.9300 .
C12 H12A 0.9300 .
C13 O1 1.244(4) .
C13 O2 1.265(4) .
C14 O3 1.239(4) .
C14 O4 1.253(4) .
C15 C16 1.311(15) .
C15 C17 1.350(15) 2_355
C15 H15A 0.9300 .
C16 C17 1.438(15) .
C16 H16A 0.9300 .
C17 C15 1.350(15) 2_355
C17 H17A 0.9300 .
OW1 HW1A 0.846(10) .
OW1 HW1B 0.841(10) .
OW2 Ba1 2.777(2) 2_544
OW2 HW2A 0.838(10) .
OW2 HW2B 0.836(10) .
O3 Ba1 2.736(2) 2_545
OW3 HW3A 0.839(10) .
OW3 HW3B 0.847(10) .
O4 Ba1 2.717(2) 2_445
OW4 Ba1 2.906(2) 2_444
OW4 HW4A 0.841(10) .
OW4 HW4B 0.835(10) .
OW5 HW5A 0.840(10) .
OW5 HW5B 0.845(10) .
